data_4036341
loop_
_publ_author_name
'Han, Ya-Ping'
'Song, Xian-Rong'
'Qiu, Yi-Feng'
'Hao, Xin-Hua'
'Wang, Jia'
'Wu, Xin-Xing'
'Liu, Xue-Yuan'
'Liang, Yong-Min'

_publ_section_title
;
 Lewis Acid Mediated Tandem Reaction of Propargylic Alcohols with
 Hydroxylamine Hydrochloride To Give \a,\b-Unsaturated Amides and Alkenyl
 Nitriles.
;
_journal_issue 18
_journal_name_full 'The Journal of organic chemistry'
_journal_page_first 9200
_journal_page_last 9207
_journal_paper_doi 10.1021/acs.joc.5b01633
_journal_volume 80
_journal_year 2015
_chemical_formula_moiety 'C17 H16 N2 O2 S, H2 O'
_chemical_formula_sum 'C17 H18 N2 O3 S'
_chemical_formula_weight 330.39
_space_group_crystal_system monoclinic
_space_group_IT_number 14
_space_group_name_Hall '-P 2ybc'
_space_group_name_H-M_alt 'P 1 21/c 1'
_atom_sites_solution_hydrogens mixed
_atom_sites_solution_primary iterative
_audit_creation_date 2013-11-08
_audit_creation_method
;
Olex2 1.2
(compiled 2013.09.17 svn.r2790 for OlexSys, GUI svn.r4601)
;
_cell_angle_alpha 90
_cell_angle_beta 91.271(5)
_cell_angle_gamma 90
_cell_formula_units_Z 4
_cell_length_a 12.5145(8)
_cell_length_b 15.6544(10)
_cell_length_c 9.2215(5)
_cell_measurement_reflns_used 2271
_cell_measurement_temperature 293(2)
_cell_measurement_theta_max 22.1960
_cell_measurement_theta_min 3.7530
_cell_volume 1806.11(19)
_computing_cell_refinement
;
CrysAlisPro, Agilent Technologies,
Version 1.171.36.28 (release 01-02-2013 CrysAlis171 .NET)
(compiled Feb  1 2013,16:14:44)
;
_computing_data_collection
;
CrysAlisPro, Agilent Technologies,
Version 1.171.36.28 (release 01-02-2013 CrysAlis171 .NET)
(compiled Feb  1 2013,16:14:44)
;
_computing_data_reduction
;
CrysAlisPro, Agilent Technologies,
Version 1.171.36.28 (release 01-02-2013 CrysAlis171 .NET)
(compiled Feb  1 2013,16:14:44)
;
_computing_molecular_graphics
;
O. V. Dolomanov, L. J. Bourhis, R. J. Gildea, J. A. K. Howard and H. Puschmann,
OLEX2: a complete structure solution, refinement and analysis program.
J. Appl. Cryst. (2009). 42, 339-341.
;
_computing_publication_material
;
O. V. Dolomanov, L. J. Bourhis, R. J. Gildea, J. A. K. Howard and H. Puschmann,
OLEX2: a complete structure solution, refinement and analysis program.
J. Appl. Cryst. (2009). 42, 339-341.
;
_computing_structure_refinement
;
SHELX, G.M. Sheldrick, Acta Cryst.
(2008). A64, 112-122
;
_computing_structure_solution 'SUPERFLIP, J. Appl. Cryst. (2007) 40, 786-790'
_diffrn_ambient_temperature 293(2)
_diffrn_detector_area_resol_mean 16.0733
_diffrn_measured_fraction_theta_full 0.998
_diffrn_measured_fraction_theta_max 0.999
_diffrn_measurement_device_type 'SuperNova, Dual, Cu at zero, Eos'
_diffrn_measurement_method '\w scans'
_diffrn_orient_matrix_UB_11 -0.0149969000
_diffrn_orient_matrix_UB_12 0.0145875000
_diffrn_orient_matrix_UB_13 -0.0702922000
_diffrn_orient_matrix_UB_21 -0.0401077000
_diffrn_orient_matrix_UB_22 -0.0319249000
_diffrn_orient_matrix_UB_23 -0.0045392000
_diffrn_orient_matrix_UB_31 -0.0372208000
_diffrn_orient_matrix_UB_32 0.0286151000
_diffrn_orient_matrix_UB_33 0.0308415000
_diffrn_radiation_monochromator mirror
_diffrn_radiation_type 'Mo K\a'
_diffrn_radiation_wavelength 0.71073
_diffrn_reflns_av_R_equivalents 0.0674
_diffrn_reflns_av_unetI/netI 0.0733
_diffrn_reflns_Laue_measured_fraction_full 0.998
_diffrn_reflns_Laue_measured_fraction_max 0.999
_diffrn_reflns_limit_h_max 15
_diffrn_reflns_limit_h_min -15
_diffrn_reflns_limit_k_max 17
_diffrn_reflns_limit_k_min -19
_diffrn_reflns_limit_l_max 11
_diffrn_reflns_limit_l_min -11
_diffrn_reflns_number 13082
_diffrn_reflns_point_group_measured_fraction_full 0.998
_diffrn_reflns_point_group_measured_fraction_max 0.999
_diffrn_reflns_theta_full 25.500
_diffrn_reflns_theta_max 26.020
_diffrn_reflns_theta_min 3.011
_diffrn_source 'SuperNova (Mo) X-ray Source'
_exptl_absorpt_coefficient_mu 0.194
_exptl_absorpt_correction_T_max 1.00000
_exptl_absorpt_correction_T_min 0.46655
_exptl_absorpt_correction_type multi-scan
_exptl_absorpt_process_details
;
CrysAlisPro, Agilent Technologies,
Version 1.171.36.28 (release 01-02-2013 CrysAlis171 .NET)
(compiled Feb  1 2013,16:14:44)
Empirical absorption correction using spherical harmonics,
 implemented in SCALE3 ABSPACK scaling algorithm.
;
_exptl_crystal_colour 'clear light colourless'
_exptl_crystal_density_diffrn 1.215
_exptl_crystal_description plate
_exptl_crystal_F_000 696
_exptl_crystal_size_max 0.2900
_exptl_crystal_size_mid 0.2400
_exptl_crystal_size_min 0.2100
_refine_diff_density_max 1.157
_refine_diff_density_min -0.327
_refine_diff_density_rms 0.110
_refine_ls_extinction_method none
_refine_ls_goodness_of_fit_ref 1.073
_refine_ls_hydrogen_treatment constr
_refine_ls_matrix_type full
_refine_ls_number_parameters 231
_refine_ls_number_reflns 3556
_refine_ls_number_restraints 0
_refine_ls_restrained_S_all 1.073
_refine_ls_R_factor_all 0.1682
_refine_ls_R_factor_gt 0.1061
_refine_ls_shift/su_max 0.001
_refine_ls_shift/su_mean 0.000
_refine_ls_structure_factor_coef Fsqd
_refine_ls_weighting_details
;
 w=1/[\s^2^(Fo^2^)+(0.2000P)^2^]
 where P=(Fo^2^+2Fc^2^)/3
;
_refine_ls_weighting_scheme calc
_refine_ls_wR_factor_gt 0.2961
_refine_ls_wR_factor_ref 0.3586
_reflns_Friedel_coverage 0.000
_reflns_number_gt 1807
_reflns_number_total 3556
_reflns_threshold_expression 'I > 2\s(I)'
_cod_data_source_file jo5b01633_si_002.cif
_cod_data_source_block songxr1101
_cod_original_cell_volume 1806.1(2)
_cod_database_code 4036341
_shelxl_version_number 2013-2
_shelx_space_group_comment
;
The symmetry employed for this shelxl refinement is uniquely defined
by the following loop, which should always be used as a source of
symmetry information in preference to the above space-group names.
They are only intended as comments.
;
_reflns_odcompleteness_completeness 99.77
_reflns_odcompleteness_iscentric 1
_reflns_odcompleteness_theta 26.32
_olex2_refinement_description
;
1. Fixed Uiso
 At 1.2 times of:
  All C(H) groups
 At 1.5 times of:
  All C(H,H,H) groups, All O(H,H) groups
2. Others
 Fixed Sof: C7(0.55) H7(0.55) C8(0.55) H8(0.55) C8'(0.45) H8'(0.45) C7'(0.45)
 H7'(0.45)
3.a Free rotating group:
 O3(H3A,H3B)
3.b Aromatic/amide H refined with riding coordinates:
 C2(H2), C3(H3), C5(H5), C6(H6), C7(H7), C8(H8), C12(H12), C13(H13), C15(H15),
 C16(H16), C8'(H8'), C7'(H7')
3.c Idealised Me refined as rotating group:
 C10(H10A,H10B,H10C), C17(H17A,H17B,H17C)
;

loop_
_space_group_symop_operation_xyz
'x, y, z'
'-x, y+1/2, -z+1/2'
'-x, -y, -z'
'x, -y-1/2, z-1/2'

loop_
_atom_site_label
_atom_site_type_symbol
_atom_site_fract_x
_atom_site_fract_y
_atom_site_fract_z
_atom_site_U_iso_or_equiv
_atom_site_adp_type
_atom_site_occupancy
_atom_site_site_symmetry_order
_atom_site_calc_flag
_atom_site_refinement_flags_posn
_atom_site_refinement_flags_adp
_atom_site_refinement_flags_occupancy
_atom_site_disorder_assembly
_atom_site_disorder_group
S1 S 0.25231(11) 0.40369(10) 0.68001(13) 0.0655(6) Uani 1 1 d . . . . .
O1 O 0.2233(4) 0.3573(3) 0.8068(4) 0.0914(14) Uani 1 1 d . . . . .
O2 O 0.2664(3) 0.4933(3) 0.6889(4) 0.0809(12) Uani 1 1 d . . . . .
O3 O 0.4462(4) 0.5211(3) 0.1352(5) 0.0907(14) Uani 1 1 d G . . . .
H3A H 0.4243 0.5034 0.0527 0.136 Uiso 1 1 d G U . . .
H3B H 0.4083 0.5632 0.1611 0.136 Uiso 1 1 d G U . . .
N1 N 0.0894(4) 0.6932(3) -0.2711(6) 0.0864(16) Uani 1 1 d . . . . .
N2 N 0.1565(3) 0.3859(3) 0.5588(4) 0.0565(11) Uani 1 1 d . . . . .
C1 C 0.1540(4) 0.4356(3) 0.4295(5) 0.0548(12) Uani 1 1 d . . . . .
C2 C 0.1251(5) 0.5208(4) 0.4351(7) 0.0742(16) Uani 1 1 d . . . . .
H2 H 0.1103 0.5468 0.5230 0.089 Uiso 1 1 calc R U . . .
C3 C 0.1187(5) 0.5666(4) 0.3062(10) 0.092(2) Uani 1 1 d . . . . .
H3 H 0.1012 0.6243 0.3103 0.110 Uiso 1 1 calc R U . . .
C4 C 0.1367(5) 0.5313(6) 0.1747(9) 0.089(2) Uani 1 1 d . . . . .
C5 C 0.1643(5) 0.4476(5) 0.1729(6) 0.0841(19) Uani 1 1 d . . . . .
H5 H 0.1776 0.4223 0.0839 0.101 Uiso 1 1 calc R U . . .
C6 C 0.1738(5) 0.3978(4) 0.2970(6) 0.0662(14) Uani 1 1 d . . . . .
H6 H 0.1929 0.3405 0.2914 0.079 Uiso 1 1 calc R U . . .
C7 C 0.1149(9) 0.6009(11) 0.0657(13) 0.062(3) Uani 0.55 1 d . . P A 1
H7 H 0.0996 0.6564 0.0946 0.074 Uiso 0.55 1 calc R U P A 1
C8 C 0.1183(10) 0.5802(12) -0.0715(14) 0.066(3) Uani 0.55 1 d . . P A 1
H8 H 0.1310 0.5246 -0.1023 0.080 Uiso 0.55 1 calc R U P A 1
C9 C 0.1004(5) 0.6521(5) -0.1744(7) 0.0823(18) Uani 1 1 d . . . . .
C10 C 0.1208(5) 0.2951(4) 0.5473(7) 0.0808(18) Uani 1 1 d . . . . .
H10A H 0.1785 0.2606 0.5134 0.121 Uiso 1 1 calc R U . . .
H10B H 0.0612 0.2911 0.4803 0.121 Uiso 1 1 calc R U . . .
H10C H 0.0997 0.2751 0.6409 0.121 Uiso 1 1 calc R U . . .
C11 C 0.3693(4) 0.3579(3) 0.6114(5) 0.0592(13) Uani 1 1 d . . . . .
C12 C 0.4248(4) 0.4023(3) 0.5064(6) 0.0637(14) Uani 1 1 d . . . . .
H12 H 0.3984 0.4535 0.4691 0.076 Uiso 1 1 calc R U . . .
C13 C 0.5199(5) 0.3690(4) 0.4587(7) 0.0771(17) Uani 1 1 d . . . . .
H13 H 0.5577 0.3990 0.3896 0.092 Uiso 1 1 calc R U . . .
C14 C 0.5602(5) 0.2931(5) 0.5097(7) 0.0869(19) Uani 1 1 d . . . . .
C15 C 0.5021(6) 0.2489(5) 0.6111(8) 0.105(2) Uani 1 1 d . . . . .
H15 H 0.5279 0.1971 0.6466 0.126 Uiso 1 1 calc R U . . .
C16 C 0.4069(5) 0.2802(4) 0.6605(7) 0.0863(19) Uani 1 1 d . . . . .
H16 H 0.3679 0.2490 0.7269 0.104 Uiso 1 1 calc R U . . .
C17 C 0.6648(6) 0.2577(7) 0.4612(10) 0.133(3) Uani 1 1 d . . . . .
H17A H 0.6736 0.2701 0.3602 0.199 Uiso 1 1 calc R U . . .
H17B H 0.6658 0.1970 0.4756 0.199 Uiso 1 1 calc R U . . .
H17C H 0.7222 0.2833 0.5167 0.199 Uiso 1 1 calc R U . . .
C8' C 0.1000(11) 0.6314(11) -0.020(2) 0.069(4) Uani 0.45 1 d . . P A 2
H8' H 0.0782 0.6698 0.0500 0.082 Uiso 0.45 1 calc R U P A 2
C7' C 0.1331(13) 0.5540(10) 0.010(2) 0.066(4) Uani 0.45 1 d . . P A 2
H7' H 0.1530 0.5154 -0.0610 0.079 Uiso 0.45 1 calc R U P A 2

loop_
_atom_site_aniso_label
_atom_site_aniso_U_11
_atom_site_aniso_U_22
_atom_site_aniso_U_33
_atom_site_aniso_U_23
_atom_site_aniso_U_13
_atom_site_aniso_U_12
S1 0.0666(10) 0.0825(12) 0.0476(8) -0.0024(7) 0.0047(6) 0.0013(7)
O1 0.090(3) 0.135(4) 0.050(2) 0.019(2) 0.0108(19) 0.004(3)
O2 0.097(3) 0.064(3) 0.082(3) -0.027(2) 0.005(2) 0.002(2)
O3 0.087(3) 0.117(4) 0.068(3) 0.016(2) -0.009(2) -0.009(3)
N1 0.096(4) 0.093(4) 0.070(3) 0.016(3) -0.001(3) 0.001(3)
N2 0.054(2) 0.061(3) 0.055(2) 0.0055(19) 0.0044(18) -0.0023(18)
C1 0.051(3) 0.059(3) 0.054(3) 0.009(2) 0.002(2) -0.001(2)
C2 0.073(4) 0.061(4) 0.089(4) 0.006(3) 0.008(3) 0.012(3)
C3 0.071(4) 0.075(5) 0.129(6) 0.043(5) -0.004(4) 0.008(3)
C4 0.068(4) 0.105(6) 0.093(5) 0.050(5) -0.012(3) -0.018(3)
C5 0.081(4) 0.120(6) 0.051(3) 0.006(4) -0.005(3) -0.024(4)
C6 0.076(4) 0.065(4) 0.058(3) 0.000(3) 0.006(3) -0.008(3)
C7 0.065(6) 0.058(8) 0.063(7) -0.002(7) -0.004(5) -0.005(5)
C8 0.076(7) 0.070(9) 0.054(7) -0.005(8) 0.007(6) 0.007(6)
C9 0.067(4) 0.106(5) 0.074(4) 0.026(4) -0.004(3) -0.008(3)
C10 0.084(4) 0.076(4) 0.082(4) 0.018(3) -0.010(3) -0.012(3)
C11 0.056(3) 0.067(3) 0.055(3) 0.005(3) -0.003(2) 0.000(2)
C12 0.068(4) 0.062(4) 0.061(3) -0.001(3) 0.008(2) -0.005(2)
C13 0.076(4) 0.080(4) 0.076(4) 0.000(3) 0.019(3) -0.004(3)
C14 0.069(4) 0.099(5) 0.093(5) -0.001(4) 0.002(3) 0.013(3)
C15 0.099(5) 0.107(6) 0.110(6) 0.030(4) 0.011(4) 0.045(4)
C16 0.085(4) 0.083(4) 0.092(4) 0.035(4) 0.012(3) 0.008(3)
C17 0.074(5) 0.170(8) 0.154(8) 0.003(6) 0.013(5) 0.047(5)
C8' 0.077(9) 0.080(12) 0.049(8) 0.001(9) 0.004(6) 0.009(7)
C7' 0.099(11) 0.043(9) 0.056(9) -0.009(8) 0.005(8) -0.007(7)

loop_
_atom_type_symbol
_atom_type_description
_atom_type_scat_dispersion_real
_atom_type_scat_dispersion_imag
_atom_type_scat_source
C C 0.0033 0.0016 'International Tables Vol C Tables 4.2.6.8 and 6.1.1.4'
H H 0.0000 0.0000 'International Tables Vol C Tables 4.2.6.8 and 6.1.1.4'
N N 0.0061 0.0033 'International Tables Vol C Tables 4.2.6.8 and 6.1.1.4'
O O 0.0106 0.0060 'International Tables Vol C Tables 4.2.6.8 and 6.1.1.4'
S S 0.1246 0.1234 'International Tables Vol C Tables 4.2.6.8 and 6.1.1.4'

loop_
_geom_angle_atom_site_label_1
_geom_angle_atom_site_label_2
_geom_angle_atom_site_label_3
_geom_angle
O1 S1 N2 106.0(2)
O1 S1 C11 108.4(3)
O2 S1 O1 119.3(3)
O2 S1 N2 107.1(2)
O2 S1 C11 108.7(3)
N2 S1 C11 106.7(2)
H3A O3 H3B 109.5
C1 N2 S1 118.6(3)
C1 N2 C10 117.4(4)
C10 N2 S1 114.9(3)
C2 C1 N2 119.8(5)
C2 C1 C6 119.8(5)
C6 C1 N2 120.3(5)
C1 C2 H2 120.8
C1 C2 C3 118.5(6)
C3 C2 H2 120.8
C2 C3 H3 118.4
C4 C3 C2 123.2(6)
C4 C3 H3 118.4
C3 C4 C7 105.8(9)
C3 C4 C7' 141.0(10)
C5 C4 C3 116.9(6)
C5 C4 C7 137.3(9)
C5 C4 C7' 102.1(9)
C4 C5 H5 118.3
C4 C5 C6 123.4(6)
C6 C5 H5 118.3
C1 C6 C5 118.2(6)
C1 C6 H6 120.9
C5 C6 H6 120.9
C4 C7 H7 121.4
C8 C7 C4 117.2(18)
C8 C7 H7 121.4
C7 C8 H8 122.5
C7 C8 C9 114.9(18)
C9 C8 H8 122.5
N1 C9 C8 165.9(9)
N1 C9 C8' 155.9(10)
N2 C10 H10A 109.5
N2 C10 H10B 109.5
N2 C10 H10C 109.5
H10A C10 H10B 109.5
H10A C10 H10C 109.5
H10B C10 H10C 109.5
C12 C11 S1 118.7(4)
C16 C11 S1 121.5(4)
C16 C11 C12 119.9(5)
C11 C12 H12 120.6
C13 C12 C11 118.8(5)
C13 C12 H12 120.6
C12 C13 H13 118.9
C14 C13 C12 122.1(6)
C14 C13 H13 118.9
C13 C14 C15 118.1(6)
C13 C14 C17 122.4(7)
C15 C14 C17 119.5(7)
C14 C15 H15 119.4
C16 C15 C14 121.2(6)
C16 C15 H15 119.4
C11 C16 H16 120.1
C15 C16 C11 119.9(6)
C15 C16 H16 120.1
C14 C17 H17A 109.5
C14 C17 H17B 109.5
C14 C17 H17C 109.5
H17A C17 H17B 109.5
H17A C17 H17C 109.5
H17B C17 H17C 109.5
C9 C8' H8' 123.0
C7' C8' C9 114(2)
C7' C8' H8' 123.0
C4 C7' H7' 122.5
C8' C7' C4 115(2)
C8' C7' H7' 122.5

loop_
_geom_bond_atom_site_label_1
_geom_bond_atom_site_label_2
_geom_bond_distance
S1 O1 1.431(4)
S1 O2 1.416(4)
S1 N2 1.645(4)
S1 C11 1.760(5)
O3 H3A 0.8498
O3 H3B 0.8502
N1 C9 1.106(7)
N2 C1 1.423(6)
N2 C10 1.494(7)
C1 C2 1.383(7)
C1 C6 1.385(7)
C2 H2 0.9300
C2 C3 1.389(9)
C3 H3 0.9300
C3 C4 1.355(10)
C4 C5 1.355(10)
C4 C7 1.504(17)
C4 C7' 1.56(2)
C5 H5 0.9300
C5 C6 1.389(8)
C6 H6 0.9300
C7 H7 0.9300
C7 C8 1.307(17)
C8 H8 0.9300
C8 C9 1.487(19)
C9 C8' 1.46(2)
C10 H10A 0.9600
C10 H10B 0.9600
C10 H10C 0.9600
C11 C12 1.390(7)
C11 C16 1.377(8)
C12 H12 0.9300
C12 C13 1.380(8)
C13 H13 0.9300
C13 C14 1.370(9)
C14 C15 1.382(9)
C14 C17 1.499(9)
C15 H15 0.9300
C15 C16 1.376(9)
C16 H16 0.9300
C17 H17A 0.9600
C17 H17B 0.9600
C17 H17C 0.9600
C8' H8' 0.9300
C8' C7' 1.31(2)
C7' H7' 0.9300

loop_
_geom_torsion_atom_site_label_1
_geom_torsion_atom_site_label_2
_geom_torsion_atom_site_label_3
_geom_torsion_atom_site_label_4
_geom_torsion
S1 N2 C1 C2 -71.7(5)
S1 N2 C1 C6 112.3(5)
S1 C11 C12 C13 176.2(5)
S1 C11 C16 C15 -175.9(6)
O1 S1 N2 C1 169.3(4)
O1 S1 N2 C10 -44.5(4)
O1 S1 C11 C12 -167.1(4)
O1 S1 C11 C16 12.2(6)
O2 S1 N2 C1 40.9(4)
O2 S1 N2 C10 -172.9(4)
O2 S1 C11 C12 -36.0(5)
O2 S1 C11 C16 143.3(5)
N1 C9 C8' C7' -177.8(16)
N2 S1 C11 C12 79.2(5)
N2 S1 C11 C16 -101.5(5)
N2 C1 C2 C3 -177.1(5)
N2 C1 C6 C5 176.3(5)
C1 C2 C3 C4 1.7(9)
C2 C1 C6 C5 0.3(8)
C2 C3 C4 C5 -1.4(10)
C2 C3 C4 C7 176.6(7)
C2 C3 C4 C7' 175.7(11)
C3 C4 C5 C6 0.6(10)
C3 C4 C7 C8 -174.5(9)
C3 C4 C7' C8' -2(2)
C4 C5 C6 C1 0.0(9)
C4 C7 C8 C9 -177.7(8)
C5 C4 C7 C8 2.9(15)
C5 C4 C7' C8' 175.1(11)
C6 C1 C2 C3 -1.1(8)
C7 C4 C5 C6 -176.6(8)
C7 C4 C7' C8' -3.7(11)
C7 C8 C9 N1 -179(100)
C7 C8 C9 C8' -5.4(11)
C8 C9 C8' C7' 6.0(12)
C9 C8' C7' C4 178.2(10)
C10 N2 C1 C2 142.9(5)
C10 N2 C1 C6 -33.1(7)
C11 S1 N2 C1 -75.3(4)
C11 S1 N2 C10 70.9(4)
C11 C12 C13 C14 1.0(9)
C12 C11 C16 C15 3.4(10)
C12 C13 C14 C15 0.7(10)
C12 C13 C14 C17 -178.3(7)
C13 C14 C15 C16 -0.4(12)
C14 C15 C16 C11 -1.6(12)
C16 C11 C12 C13 -3.0(9)
C17 C14 C15 C16 178.6(8)
C7' C4 C5 C6 -177.6(8)
C7' C4 C7 C8 4.6(13)
